data_4316393
loop_
_publ_author_name
'Haiyan He'
'Daqiang Yuan'
'Huiqing Ma'
'Daofeng Sun'
'Guoqing Zhang'
'Hong-Cai Zhou'

_publ_section_title
;
 Control over Interpenetration in Lanthanide-Organic Frameworks: Synthetic
 Strategy and Gas-Adsorption Properties
;
_journal_name_full 'Inorganic Chemistry'
_journal_page_first 7605
_journal_page_last 7607
_journal_paper_doi 10.1021/ic100822s
_journal_volume 49
_journal_year 2010
_chemical_formula_moiety '2(C24 H14 Er N2 O6), 2(C0.50 H2 O0.50), C H4 O'
_chemical_formula_sum 'C50 H39 Er2 N4 O14'
_chemical_formula_weight 1254.37
_chemical_name_systematic
; 
 ? 
;
_space_group_IT_number 2
_symmetry_cell_setting triclinic
_symmetry_space_group_name_Hall '-P 1'
_symmetry_space_group_name_H-M 'P -1'
_atom_sites_solution_hydrogens geom
_atom_sites_solution_primary direct
_atom_sites_solution_secondary difmap
_audit_creation_method SHELXL-97
_cell_angle_alpha 99.7550(10)
_cell_angle_beta 110.2450(10)
_cell_angle_gamma 107.7930(10)
_cell_formula_units_Z 1
_cell_length_a 10.0691(6)
_cell_length_b 10.9491(7)
_cell_length_c 13.2211(8)
_cell_measurement_reflns_used 4412
_cell_measurement_temperature 293(2)
_cell_measurement_theta_max 25.87
_cell_measurement_theta_min 2.41
_cell_volume 1238.82(13)
_computing_structure_refinement 'SHELXL-97 (Sheldrick, 2008)'
_computing_structure_solution 'SHELXS-97 (Sheldrick, 2008)'
_diffrn_ambient_temperature 293(2)
_diffrn_measured_fraction_theta_full 0.987
_diffrn_measured_fraction_theta_max 0.942
_diffrn_radiation_monochromator graphite
_diffrn_radiation_source 'fine-focus sealed tube'
_diffrn_radiation_type MoK\a
_diffrn_radiation_wavelength 0.71073
_diffrn_reflns_av_R_equivalents 0.0651
_diffrn_reflns_av_sigmaI/netI 0.0847
_diffrn_reflns_limit_h_max 11
_diffrn_reflns_limit_h_min -12
_diffrn_reflns_limit_k_max 14
_diffrn_reflns_limit_k_min -10
_diffrn_reflns_limit_l_max 17
_diffrn_reflns_limit_l_min -16
_diffrn_reflns_number 7328
_diffrn_reflns_theta_full 25.00
_diffrn_reflns_theta_max 27.50
_diffrn_reflns_theta_min 2.35
_exptl_absorpt_coefficient_mu 3.433
_exptl_absorpt_correction_T_max 0.8471
_exptl_absorpt_correction_T_min 0.6269
_exptl_absorpt_correction_type multi-scan
_exptl_absorpt_process_details sadabs
_exptl_crystal_density_diffrn 1.681
_exptl_crystal_density_method 'not measured'
_exptl_crystal_F_000 615
_exptl_crystal_size_max 0.15
_exptl_crystal_size_mid 0.10
_exptl_crystal_size_min 0.05
_refine_diff_density_max 1.539
_refine_diff_density_min -1.790
_refine_diff_density_rms 0.177
_refine_ls_extinction_method none
_refine_ls_goodness_of_fit_ref 0.979
_refine_ls_hydrogen_treatment constr
_refine_ls_matrix_type full
_refine_ls_number_parameters 312
_refine_ls_number_reflns 5356
_refine_ls_number_restraints 2
_refine_ls_restrained_S_all 0.980
_refine_ls_R_factor_all 0.0525
_refine_ls_R_factor_gt 0.0382
_refine_ls_shift/su_max 0.001
_refine_ls_shift/su_mean 0.000
_refine_ls_structure_factor_coef Fsqd
_refine_ls_weighting_details 'calc w=1/[\s^2^(Fo^2^)+(0.0345P)^2^+0.0000P] where P=(Fo^2^+2Fc^2^)/3'
_refine_ls_weighting_scheme calc
_refine_ls_wR_factor_gt 0.0861
_refine_ls_wR_factor_ref 0.0912
_reflns_number_gt 4382
_reflns_number_total 5356
_reflns_threshold_expression >2sigma(I)
_cod_data_source_file ic100822s_si_002_3.cif
_cod_data_source_block Complex3
_cod_database_code 4316393

loop_
_symmetry_equiv_pos_as_xyz
'x, y, z'
'-x, -y, -z'

loop_
_atom_site_label
_atom_site_type_symbol
_atom_site_fract_x
_atom_site_fract_y
_atom_site_fract_z
_atom_site_U_iso_or_equiv
_atom_site_adp_type
_atom_site_occupancy
_atom_site_symmetry_multiplicity
_atom_site_calc_flag
_atom_site_refinement_flags
_atom_site_disorder_assembly
_atom_site_disorder_group
Er1 Er 0.15495(3) 0.70649(2) 0.195820(19) 0.02364(9) Uani 1 1 d . . .
O1 O -0.0912(4) 0.5596(4) 0.0959(3) 0.0357(10) Uani 1 1 d . . .
O2 O -0.2195(5) 0.4070(4) -0.0741(3) 0.0330(9) Uani 1 1 d . . .
O3 O 0.0117(5) 0.8337(4) 0.2382(3) 0.0392(11) Uani 1 1 d . . .
O4 O 0.1762(5) 0.8017(5) 0.3804(3) 0.0453(12) Uani 1 1 d . . .
O5 O 0.1808(5) 0.5376(4) 0.2824(3) 0.0340(9) Uani 1 1 d . . .
O6 O 0.3940(5) 0.7090(4) 0.3206(3) 0.0322(9) Uani 1 1 d . . .
O7 O 0.608(5) 1.132(4) 0.052(4) 0.38(2) Uiso 0.50 1 d P . .
H7 H 0.6836 1.1345 0.1044 0.457 Uiso 0.50 1 d PR . .
O8 O 0.954(2) 1.4536(19) 0.4486(15) 0.158(8) Uiso 0.50 1 d PD . .
H8 H 0.9659 1.3898 0.4128 0.190 Uiso 0.50 1 d PR . .
N1 N 0.1085(6) 0.8040(5) 0.0371(4) 0.0343(12) Uani 1 1 d . . .
N2 N 0.3317(6) 0.9432(5) 0.2458(4) 0.0359(12) Uani 1 1 d . . .
C1 C -0.2134(6) 0.4857(5) 0.0099(5) 0.0259(12) Uani 1 1 d . . .
C2 C -0.3628(6) 0.4920(5) 0.0048(4) 0.0238(11) Uani 1 1 d . . .
C3 C -0.3664(6) 0.5714(6) 0.0968(5) 0.0296(13) Uani 1 1 d . . .
H3A H -0.2761 0.6195 0.1626 0.036 Uiso 1 1 calc R . .
C4 C -0.4969(6) 0.4203(6) -0.0917(5) 0.0302(13) Uani 1 1 d . . .
H4A H -0.4960 0.3662 -0.1537 0.036 Uiso 1 1 calc R . .
C5 C 0.0771(8) 0.8515(6) 0.3433(5) 0.0367(15) Uani 1 1 d . . .
C6 C 0.0383(7) 0.9294(6) 0.4243(4) 0.0367(15) Uani 1 1 d D . .
C7 C -0.0960(9) 0.9496(8) 0.3878(5) 0.057(2) Uani 1 1 d . . .
H7A H -0.1625 0.9156 0.3111 0.068 Uiso 1 1 calc R . .
C8 C 0.1343(8) 0.9810(8) 0.5376(5) 0.058(2) Uani 1 1 d D . .
H8A H 0.2263 0.9689 0.5643 0.070 Uiso 1 1 calc R . .
C9 C 0.3261(7) 0.6010(6) 0.3362(4) 0.0263(12) Uani 1 1 d . . .
C10 C 0.4159(7) 0.5475(6) 0.4209(4) 0.0303(13) Uani 1 1 d . . .
C11 C 0.3404(7) 0.4461(6) 0.4554(5) 0.0328(13) Uani 1 1 d . . .
H11A H 0.2334 0.4097 0.4254 0.039 Uiso 1 1 calc R . .
C12 C 0.5756(7) 0.6013(6) 0.4649(5) 0.0323(13) Uani 1 1 d . . .
H12A H 0.6262 0.6689 0.4412 0.039 Uiso 1 1 calc R . .
C13 C 0.0111(9) 0.7349(7) -0.0690(5) 0.0511(19) Uani 1 1 d . . .
H13A H -0.0361 0.6419 -0.0864 0.061 Uiso 1 1 calc R . .
C14 C -0.0264(11) 0.7895(8) -0.1563(6) 0.069(3) Uani 1 1 d . . .
H14A H -0.0980 0.7349 -0.2291 0.083 Uiso 1 1 calc R . .
C15 C 0.0441(11) 0.9260(8) -0.1332(7) 0.075(3) Uani 1 1 d . . .
H15A H 0.0217 0.9661 -0.1902 0.090 Uiso 1 1 calc R . .
C16 C 0.1507(10) 1.0040(7) -0.0222(6) 0.064(2) Uani 1 1 d . . .
C17 C 0.2277(11) 1.1459(8) 0.0096(7) 0.078(3) Uani 1 1 d . . .
H17A H 0.2042 1.1903 -0.0440 0.093 Uiso 1 1 calc R . .
C18 C 0.3361(12) 1.2190(8) 0.1178(7) 0.083(3) Uani 1 1 d . . .
H18A H 0.3855 1.3119 0.1365 0.100 Uiso 1 1 calc R . .
C19 C 0.3738(10) 1.1542(7) 0.2017(6) 0.062(2) Uani 1 1 d . . .
C20 C 0.4900(10) 1.2226(7) 0.3123(6) 0.062(2) Uani 1 1 d . . .
H20A H 0.5429 1.3156 0.3353 0.074 Uiso 1 1 calc R . .
C21 C 0.5241(9) 1.1512(7) 0.3852(6) 0.055(2) Uani 1 1 d . . .
H21A H 0.6014 1.1947 0.4584 0.066 Uiso 1 1 calc R . .
C22 C 0.4415(8) 1.0118(7) 0.3490(5) 0.0445(17) Uani 1 1 d . . .
H22A H 0.4652 0.9646 0.4003 0.053 Uiso 1 1 calc R . .
C23 C 0.2958(8) 1.0131(7) 0.1721(6) 0.0467(17) Uani 1 1 d . . .
C24 C 0.1788(8) 0.9381(7) 0.0580(5) 0.0482(18) Uani 1 1 d . . .
C25 C 0.5000 1.0000 0.0000 0.30(2) Uiso 1 2 d S . .
C26 C 0.898(3) 1.520(2) 0.383(2) 0.126(9) Uiso 0.50 1 d PD . .
H26A H 0.9278 1.6110 0.4276 0.189 Uiso 0.50 1 calc PR . .
H26B H 0.7875 1.4767 0.3464 0.189 Uiso 0.50 1 calc PR . .
H26C H 0.9372 1.5220 0.3262 0.189 Uiso 0.50 1 calc PR . .

loop_
_atom_site_aniso_label
_atom_site_aniso_U_11
_atom_site_aniso_U_22
_atom_site_aniso_U_33
_atom_site_aniso_U_23
_atom_site_aniso_U_13
_atom_site_aniso_U_12
Er1 0.02875(15) 0.03089(15) 0.01713(12) 0.00590(9) 0.00814(10) 0.02183(11)
O1 0.023(2) 0.050(3) 0.030(2) 0.0021(19) 0.0085(18) 0.0180(19)
O2 0.032(2) 0.051(3) 0.027(2) 0.0045(19) 0.0173(18) 0.028(2)
O3 0.054(3) 0.052(3) 0.023(2) 0.0071(19) 0.0147(19) 0.040(2)
O4 0.070(3) 0.068(3) 0.025(2) 0.017(2) 0.022(2) 0.057(3)
O5 0.029(2) 0.041(2) 0.031(2) 0.0119(19) 0.0076(18) 0.0181(19)
O6 0.034(2) 0.034(2) 0.029(2) 0.0118(18) 0.0080(18) 0.0197(19)
N1 0.041(3) 0.030(3) 0.026(2) 0.006(2) 0.006(2) 0.017(2)
N2 0.043(3) 0.033(3) 0.026(3) 0.008(2) 0.007(2) 0.018(2)
C1 0.029(3) 0.032(3) 0.026(3) 0.010(2) 0.016(2) 0.018(3)
C2 0.024(3) 0.030(3) 0.026(3) 0.010(2) 0.014(2) 0.019(2)
C3 0.022(3) 0.038(3) 0.023(3) -0.002(2) 0.006(2) 0.014(2)
C4 0.028(3) 0.037(3) 0.025(3) 0.000(2) 0.011(2) 0.018(3)
C5 0.049(4) 0.044(4) 0.031(3) 0.010(3) 0.020(3) 0.033(3)
C6 0.053(4) 0.050(4) 0.023(3) 0.010(3) 0.019(3) 0.037(3)
C7 0.067(5) 0.085(6) 0.024(3) 0.003(3) 0.010(3) 0.057(5)
C8 0.063(5) 0.088(6) 0.035(4) 0.005(4) 0.016(3) 0.058(5)
C9 0.034(3) 0.031(3) 0.020(3) 0.007(2) 0.010(2) 0.023(3)
C10 0.038(3) 0.033(3) 0.022(3) 0.010(2) 0.006(2) 0.025(3)
C11 0.022(3) 0.041(3) 0.032(3) 0.011(3) 0.006(3) 0.015(3)
C12 0.034(3) 0.030(3) 0.033(3) 0.014(3) 0.009(3) 0.016(3)
C13 0.073(5) 0.039(4) 0.028(3) 0.006(3) 0.007(3) 0.024(4)
C14 0.093(7) 0.052(5) 0.034(4) 0.015(4) 0.000(4) 0.022(5)
C15 0.095(7) 0.064(6) 0.044(4) 0.029(4) 0.004(4) 0.025(5)
C16 0.077(6) 0.038(4) 0.048(4) 0.017(3) -0.003(4) 0.019(4)
C17 0.098(7) 0.046(5) 0.060(5) 0.026(4) 0.005(5) 0.020(5)
C18 0.104(8) 0.039(5) 0.068(6) 0.018(4) -0.001(5) 0.020(5)
C19 0.083(6) 0.033(4) 0.046(4) 0.012(3) 0.002(4) 0.019(4)
C20 0.071(6) 0.035(4) 0.050(4) 0.007(3) 0.000(4) 0.016(4)
C21 0.066(5) 0.048(4) 0.027(3) 0.000(3) 0.001(3) 0.018(4)
C22 0.051(4) 0.045(4) 0.029(3) 0.006(3) 0.008(3) 0.022(3)
C23 0.052(4) 0.041(4) 0.040(4) 0.012(3) 0.007(3) 0.023(3)
C24 0.057(5) 0.043(4) 0.032(3) 0.008(3) 0.004(3) 0.022(4)

loop_
_atom_type_symbol
_atom_type_description
_atom_type_scat_dispersion_real
_atom_type_scat_dispersion_imag
_atom_type_scat_source
C C 0.0033 0.0016 'International Tables Vol C Tables 4.2.6.8 and 6.1.1.4'
Er Er -0.2586 4.9576 'International Tables Vol C Tables 4.2.6.8 and 6.1.1.4'
N N 0.0061 0.0033 'International Tables Vol C Tables 4.2.6.8 and 6.1.1.4'
O O 0.0106 0.0060 'International Tables Vol C Tables 4.2.6.8 and 6.1.1.4'
H H 0.0000 0.0000 'International Tables Vol C Tables 4.2.6.8 and 6.1.1.4'

loop_
_geom_angle_atom_site_label_1
_geom_angle_atom_site_label_2
_geom_angle_atom_site_label_3
_geom_angle
_geom_angle_site_symmetry_1
_geom_angle_site_symmetry_3
_geom_angle_publ_flag
O1 Er1 O2 88.96(14) . 2_565 ?
O1 Er1 O5 84.15(15) . . ?
O2 Er1 O5 82.32(14) 2_565 . ?
O1 Er1 O6 138.36(14) . . ?
O2 Er1 O6 78.16(13) 2_565 . ?
O5 Er1 O6 55.16(14) . . ?
O1 Er1 O4 105.60(16) . . ?
O2 Er1 O4 153.63(14) 2_565 . ?
O5 Er1 O4 77.57(14) . . ?
O6 Er1 O4 76.40(13) . . ?
O1 Er1 O3 76.97(14) . . ?
O2 Er1 O3 152.04(14) 2_565 . ?
O5 Er1 O3 119.35(14) . . ?
O6 Er1 O3 127.94(13) . . ?
O4 Er1 O3 54.30(13) . . ?
O1 Er1 N2 143.64(16) . . ?
O2 Er1 N2 103.26(16) 2_565 . ?
O5 Er1 N2 130.94(15) . . ?
O6 Er1 N2 77.99(15) . . ?
O4 Er1 N2 78.10(16) . . ?
O3 Er1 N2 76.64(16) . . ?
O1 Er1 N1 85.40(16) . . ?
O2 Er1 N1 75.31(15) 2_565 . ?
O5 Er1 N1 155.43(14) . . ?
O6 Er1 N1 127.58(16) . . ?
O4 Er1 N1 126.76(15) . . ?
O3 Er1 N1 79.52(15) . . ?
N2 Er1 N1 65.54(16) . . ?
O1 Er1 C9 111.66(16) . . ?
O2 Er1 C9 80.02(14) 2_565 . ?
O5 Er1 C9 27.73(15) . . ?
O6 Er1 C9 27.47(15) . . ?
O4 Er1 C9 74.23(14) . . ?
O3 Er1 C9 127.55(14) . . ?
N2 Er1 C9 104.20(17) . . ?
N1 Er1 C9 149.72(17) . . ?
O1 Er1 C5 91.54(17) . . ?
O2 Er1 C5 178.55(16) 2_565 . ?
O5 Er1 C5 99.08(16) . . ?
O6 Er1 C5 102.33(16) . . ?
O4 Er1 C5 27.23(16) . . ?
O3 Er1 C5 27.07(15) . . ?
N2 Er1 C5 75.56(18) . . ?
N1 Er1 C5 103.37(17) . . ?
C9 Er1 C5 101.05(16) . . ?
C1 O1 Er1 157.6(4) . . ?
C1 O2 Er1 163.2(4) . 2_565 ?
C5 O3 Er1 92.4(3) . . ?
C5 O4 Er1 93.4(3) . . ?
C9 O5 Er1 92.4(3) . . ?
C9 O6 Er1 91.6(3) . . ?
C25 O7 H7 109.5 . . ?
C26 O8 O8 105(2) . 2_786 ?
C26 O8 H8 112.0 . . ?
O8 O8 H8 130.9 2_786 . ?
C13 N1 C24 115.5(5) . . ?
C13 N1 Er1 124.6(4) . . ?
C24 N1 Er1 119.8(4) . . ?
C22 N2 C23 117.9(5) . . ?
C22 N2 Er1 122.5(4) . . ?
C23 N2 Er1 118.3(4) . . ?
O1 C1 O2 124.0(5) . . ?
O1 C1 C2 118.8(5) . . ?
O2 C1 C2 117.2(5) . . ?
C4 C2 C3 119.3(5) . . ?
C4 C2 C1 120.2(5) . . ?
C3 C2 C1 120.5(5) . . ?
C4 C3 C2 120.7(5) 2_465 . ?
C4 C3 H3A 119.6 2_465 . ?
C2 C3 H3A 119.6 . . ?
C2 C4 C3 120.0(5) . 2_465 ?
C2 C4 H4A 120.0 . . ?
C3 C4 H4A 120.0 2_465 . ?
O3 C5 O4 119.9(5) . . ?
O3 C5 C6 120.6(5) . . ?
O4 C5 C6 119.5(5) . . ?
O3 C5 Er1 60.6(3) . . ?
O4 C5 Er1 59.4(3) . . ?
C6 C5 Er1 178.8(4) . . ?
C8 C6 C7 118.2(5) . . ?
C8 C6 C5 121.0(5) . . ?
C7 C6 C5 120.8(5) . . ?
C6 C7 C8 121.2(6) . 2_576 ?
C6 C7 H7A 119.4 . . ?
C8 C7 H7A 119.4 2_576 . ?
C6 C8 C7 120.6(6) . 2_576 ?
C6 C8 H8A 119.7 . . ?
C7 C8 H8A 119.7 2_576 . ?
O6 C9 O5 120.7(5) . . ?
O6 C9 C10 120.2(5) . . ?
O5 C9 C10 119.1(5) . . ?
O6 C9 Er1 60.9(3) . . ?
O5 C9 Er1 59.9(3) . . ?
C10 C9 Er1 175.1(4) . . ?
C11 C10 C12 120.1(5) . . ?
C11 C10 C9 120.4(5) . . ?
C12 C10 C9 119.5(5) . . ?
C10 C11 C12 120.0(5) . 2_666 ?
C10 C11 H11A 120.0 . . ?
C12 C11 H11A 120.0 2_666 . ?
C10 C12 C11 119.9(6) . 2_666 ?
C10 C12 H12A 120.1 . . ?
C11 C12 H12A 120.1 2_666 . ?
N1 C13 C14 125.3(7) . . ?
N1 C13 H13A 117.4 . . ?
C14 C13 H13A 117.4 . . ?
C15 C14 C13 118.5(7) . . ?
C15 C14 H14A 120.8 . . ?
C13 C14 H14A 120.8 . . ?
C14 C15 C16 118.6(7) . . ?
C14 C15 H15A 120.7 . . ?
C16 C15 H15A 120.7 . . ?
C24 C16 C15 117.6(7) . . ?
C24 C16 C17 119.9(7) . . ?
C15 C16 C17 122.5(7) . . ?
C18 C17 C16 121.2(8) . . ?
C18 C17 H17A 119.4 . . ?
C16 C17 H17A 119.4 . . ?
C17 C18 C19 120.7(7) . . ?
C17 C18 H18A 119.7 . . ?
C19 C18 H18A 119.7 . . ?
C20 C19 C23 117.8(7) . . ?
C20 C19 C18 123.3(7) . . ?
C23 C19 C18 118.8(6) . . ?
C21 C20 C19 119.3(7) . . ?
C21 C20 H20A 120.4 . . ?
C19 C20 H20A 120.4 . . ?
C20 C21 C22 119.2(6) . . ?
C20 C21 H21A 120.4 . . ?
C22 C21 H21A 120.4 . . ?
N2 C22 C21 123.6(6) . . ?
N2 C22 H22A 118.2 . . ?
C21 C22 H22A 118.2 . . ?
N2 C23 C19 122.2(6) . . ?
N2 C23 C24 118.1(6) . . ?
C19 C23 C24 119.6(6) . . ?
N1 C24 C16 124.5(6) . . ?
N1 C24 C23 115.9(6) . . ?
C16 C24 C23 119.6(6) . . ?
O7 C25 O7 179.998(8) . 2_675 ?
O8 C26 H26A 109.5 . . ?
O8 C26 H26B 109.5 . . ?
H26A C26 H26B 109.5 . . ?
O8 C26 H26C 109.5 . . ?
H26A C26 H26C 109.5 . . ?
H26B C26 H26C 109.5 . . ?

loop_
_geom_bond_atom_site_label_1
_geom_bond_atom_site_label_2
_geom_bond_distance
_geom_bond_site_symmetry_2
_geom_bond_publ_flag
Er1 O1 2.248(4) . ?
Er1 O2 2.257(3) 2_565 ?
Er1 O5 2.367(4) . ?
Er1 O6 2.390(4) . ?
Er1 O4 2.393(4) . ?
Er1 O3 2.420(4) . ?
Er1 N2 2.471(5) . ?
Er1 N1 2.480(5) . ?
O1 C1 1.255(6) . ?
O2 C1 1.255(6) . ?
O3 C5 1.264(7) . ?
O4 C5 1.272(7) . ?
O5 C9 1.273(7) . ?
O6 C9 1.262(7) . ?
O7 C25 1.39(4) . ?
O7 H7 0.8200 . ?
O8 C26 1.318(17) . ?
O8 O8 1.35(3) 2_786 ?
O8 H8 0.8399 . ?
N1 C13 1.318(7) . ?
N1 C24 1.352(8) . ?
N2 C22 1.323(7) . ?
N2 C23 1.358(8) . ?
C1 C2 1.505(7) . ?
C2 C4 1.374(7) . ?
C2 C3 1.389(7) . ?
C3 C4 1.387(7) 2_465 ?
C3 H3A 0.9300 . ?
C4 C3 1.387(7) 2_465 ?
C4 H4A 0.9300 . ?
C5 C6 1.487(7) . ?
C6 C8 1.369(6) . ?
C6 C7 1.370(9) . ?
C7 C8 1.374(8) 2_576 ?
C7 H7A 0.9300 . ?
C8 C7 1.374(8) 2_576 ?
C8 H8A 0.9300 . ?
C9 C10 1.504(7) . ?
C10 C11 1.384(8) . ?
C10 C12 1.388(8) . ?
C11 C12 1.389(7) 2_666 ?
C11 H11A 0.9300 . ?
C12 C11 1.389(7) 2_666 ?
C12 H12A 0.9300 . ?
C13 C14 1.378(9) . ?
C13 H13A 0.9300 . ?
C14 C15 1.371(10) . ?
C14 H14A 0.9300 . ?
C15 C16 1.401(10) . ?
C15 H15A 0.9300 . ?
C16 C24 1.378(9) . ?
C16 C17 1.417(10) . ?
C17 C18 1.369(11) . ?
C17 H17A 0.9300 . ?
C18 C19 1.421(10) . ?
C18 H18A 0.9300 . ?
C19 C20 1.406(10) . ?
C19 C23 1.413(9) . ?
C20 C21 1.359(10) . ?
C20 H20A 0.9300 . ?
C21 C22 1.397(9) . ?
C21 H21A 0.9300 . ?
C22 H22A 0.9300 . ?
C23 C24 1.449(9) . ?
C25 O7 1.39(4) 2_675 ?
C26 H26A 0.9600 . ?
C26 H26B 0.9600 . ?
C26 H26C 0.9600 . ?
